data_7013112
loop_
_publ_author_name
'Stuart L. Bartley'
'Bazile, Jr., Mervin J.'
'Rodolphe Cl\'erac'
'Hanhua Zhao'
'Xiang Ouyang'
'Kim R. Dunbar'

_publ_section_title
;
 Structural, electronic and magnetic properties of metal--metal bonded
 dinuclear rhenium complexes bridged by organocyanide acceptor ligands
;
_journal_issue 14
_journal_name_full 'Dalton Trans.'
_journal_page_first 2937
_journal_page_last 2944
_journal_paper_doi 10.1039/b304509a
_journal_year 2003
_chemical_formula_sum 'C150 H176 Cl8 N4 O10 P8 Re4'
_chemical_formula_weight 3443.25
_chemical_name_systematic
;
?
;
_space_group_IT_number 2
_symmetry_cell_setting triclinic
_symmetry_space_group_name_Hall '-P 1'
_symmetry_space_group_name_H-M 'P -1'
_atom_sites_solution_hydrogens geom
_atom_sites_solution_primary direct
_atom_sites_solution_secondary difmap
_audit_creation_method SHELXL-97
_cell_angle_alpha 74.6360(10)
_cell_angle_beta 83.2270(10)
_cell_angle_gamma 75.4460(10)
_cell_formula_units_Z 1
_cell_length_a 12.2278(2)
_cell_length_b 14.3701(2)
_cell_length_c 23.2604(3)
_cell_measurement_temperature 173(2)
_cell_volume 3808.88(10)
_computing_cell_refinement 'Bruker SMART'
_computing_data_collection 'Bruker SMART'
_computing_data_reduction 'Bruker SHELXTL'
_computing_molecular_graphics 'Bruker SHELXTL'
_computing_publication_material 'Bruker SHELXTL'
_computing_structure_refinement 'SHELXL-97 (Sheldrick, 1997)'
_computing_structure_solution 'SHELXS-97 (Sheldrick, 1990)'
_diffrn_ambient_temperature 293(2)
_diffrn_measured_fraction_theta_full 0.988
_diffrn_measured_fraction_theta_max 0.988
_diffrn_measurement_device_type 'CCD area detector'
_diffrn_measurement_method 'phi and omega scans'
_diffrn_radiation_monochromator graphite
_diffrn_radiation_source 'fine-focus sealed tube'
_diffrn_radiation_type MoK\a
_diffrn_radiation_wavelength 0.71073
_diffrn_reflns_av_R_equivalents 0.0558
_diffrn_reflns_av_sigmaI/netI 0.0925
_diffrn_reflns_limit_h_max 14
_diffrn_reflns_limit_h_min -14
_diffrn_reflns_limit_k_max 16
_diffrn_reflns_limit_k_min -16
_diffrn_reflns_limit_l_max 27
_diffrn_reflns_limit_l_min -27
_diffrn_reflns_number 24165
_diffrn_reflns_theta_full 24.71
_diffrn_reflns_theta_max 24.71
_diffrn_reflns_theta_min 1.51
_exptl_absorpt_coefficient_mu 3.448
_exptl_absorpt_correction_T_max 1.00
_exptl_absorpt_correction_T_min 0.66
_exptl_absorpt_correction_type multi-scan
_exptl_absorpt_process_details SADABS
_exptl_crystal_colour dark
_exptl_crystal_density_diffrn 1.513
_exptl_crystal_density_method 'not measured'
_exptl_crystal_description rhombo
_exptl_crystal_F_000 1740
_exptl_crystal_size_max .5
_exptl_crystal_size_mid .3
_exptl_crystal_size_min .3
_refine_diff_density_max 3.750
_refine_diff_density_min -1.373
_refine_diff_density_rms 0.190
_refine_ls_extinction_method none
_refine_ls_goodness_of_fit_ref 1.066
_refine_ls_hydrogen_treatment mixed
_refine_ls_matrix_type full
_refine_ls_number_parameters 754
_refine_ls_number_reflns 12830
_refine_ls_number_restraints 150
_refine_ls_restrained_S_all 1.070
_refine_ls_R_factor_all 0.0920
_refine_ls_R_factor_gt 0.0571
_refine_ls_shift/su_max 0.549
_refine_ls_shift/su_mean 0.015
_refine_ls_structure_factor_coef Fsqd
_refine_ls_weighting_details
; calc
[0.00000+1.00000exp(1.00(sin\q/\l)^2^)]/
[\s^2^(Fo^2^)+0.0000+0.0000*P+(0.0799P)^2^+0.0000sin\q/\l]
where P = 0.33333Fo^2^ + 0.66667Fc^2^
;
_refine_ls_weighting_scheme calc
_refine_ls_wR_factor_gt 0.1353
_refine_ls_wR_factor_ref 0.1478
_reflns_number_gt 8559
_reflns_number_total 12830
_reflns_threshold_expression >2sigma(I)
_cod_data_source_file b304509a.txt
_cod_data_source_block sxo50m
_cod_depositor_comments
;
The following automatic conversions were performed:
'_symmetry_cell_setting' value 'Triclinic' changed to 'triclinic'
according to '/home/saulius/struct/CIF-dictionaries/cif_core.dic'
dictionary named 'cif_core.dic' version 2.4.1 from
2010-06-29.

'_exptl_absorpt_correction_type' value 'Multiscan' changed to
'multi-scan' according to
'/home/saulius/struct/CIF-dictionaries/cif_core.dic' dictionary named
'cif_core.dic' version 2.4.1 from 2010-06-29.

Automatic conversion script
Id: cif_fix_enum 1527 2010-12-29 10:47:43Z saulius 
;
_cod_original_sg_symbol_H-M P-1
_cod_database_code 7013112

loop_
_symmetry_equiv_pos_as_xyz
'x, y, z'
'-x, -y, -z'

loop_
_atom_site_label
_atom_site_type_symbol
_atom_site_fract_x
_atom_site_fract_y
_atom_site_fract_z
_atom_site_U_iso_or_equiv
_atom_site_adp_type
_atom_site_occupancy
_atom_site_symmetry_multiplicity
_atom_site_calc_flag
_atom_site_refinement_flags
_atom_site_disorder_assembly
_atom_site_disorder_group
Re1 Re 0.03197(3) 0.38631(3) 0.281150(16) 0.03183(13) Uani 1 1 d . . .
Re2 Re 0.17124(3) 0.41365(3) 0.328631(16) 0.03108(13) Uani 1 1 d . . .
Cl1 Cl -0.1186(2) 0.35084(19) 0.22326(11) 0.0466(6) Uani 1 1 d . . .
Cl2 Cl -0.0747(2) 0.31629(19) 0.36902(10) 0.0413(6) Uani 1 1 d . . .
Cl4 Cl 0.3171(2) 0.44802(19) 0.25476(11) 0.0455(6) Uani 1 1 d . . .
Cl3 Cl 0.1286(2) 0.39514(18) 0.43322(10) 0.0432(6) Uani 1 1 d . . .
P4 P -0.1138(2) 0.54210(19) 0.28823(12) 0.0388(6) Uani 1 1 d . . .
P3 P 0.0895(2) 0.59053(18) 0.32208(11) 0.0354(6) Uani 1 1 d . . .
P2 P 0.2903(2) 0.2452(2) 0.35304(12) 0.0398(6) Uani 1 1 d . . .
P1 P 0.1458(2) 0.2229(2) 0.26499(12) 0.0416(6) Uani 1 1 d . . .
N1 N 0.0860(7) 0.4481(6) 0.1969(4) 0.039(2) Uani 1 1 d . . .
N2 N 0.1157(8) 0.5209(7) 0.0912(4) 0.051(2) Uani 1 1 d . . .
C1 C 0.2936(9) 0.2009(8) 0.2841(4) 0.047(3) Uani 1 1 d . . .
H1A H 0.3358 0.2370 0.2517 0.056 Uiso 1 1 calc R . .
H1B H 0.3295 0.1308 0.2913 0.056 Uiso 1 1 calc R . .
C2 C -0.0630(8) 0.5981(7) 0.3391(4) 0.039(2) Uani 1 1 d . . .
H2B H -0.0760 0.5631 0.3802 0.047 Uiso 1 1 calc R . .
H2C H -0.1035 0.6669 0.3340 0.047 Uiso 1 1 calc R . .
C3 C 0.0966(9) 0.4794(8) 0.1476(5) 0.044(3) Uani 1 1 d . . .
C4 C 0.0587(10) 0.5096(8) 0.0455(4) 0.054(3) Uani 1 1 d . . .
C5 C -0.0181(11) 0.4447(8) 0.0577(5) 0.057(3) Uani 1 1 d . . .
H5A H -0.0283 0.4078 0.0965 0.069 Uiso 1 1 calc R . .
C6 C -0.0769(10) 0.4360(8) 0.0132(4) 0.052(3) Uani 1 1 d . . .
C7 C -0.1587(14) 0.3673(12) 0.0254(5) 0.097(6) Uani 1 1 d . . .
H7A H -0.1903 0.3711 -0.0113 0.145 Uiso 1 1 calc R . .
H7B H -0.2184 0.3873 0.0534 0.145 Uiso 1 1 calc R . .
H7C H -0.1188 0.3004 0.0416 0.145 Uiso 1 1 calc R . .
C8 C 0.0939(10) 0.1099(7) 0.3059(4) 0.048(3) Uani 1 1 d . . .
C9 C -0.0187(10) 0.1153(9) 0.3179(5) 0.056(3) Uani 1 1 d . . .
H9A H -0.0698 0.1757 0.3057 0.067 Uiso 1 1 calc R . .
C10 C -0.0592(13) 0.0310(10) 0.3484(6) 0.071(4) Uani 1 1 d . . .
H10A H -0.1366 0.0350 0.3549 0.085 Uiso 1 1 calc R . .
C11 C 0.0152(16) -0.0554(10) 0.3681(6) 0.081(5) Uani 1 1 d . . .
H11A H -0.0117 -0.1105 0.3893 0.097 Uiso 1 1 calc R . .
C12 C 0.1299(15) -0.0644(9) 0.3577(6) 0.079(4) Uani 1 1 d . . .
H12A H 0.1799 -0.1251 0.3711 0.095 Uiso 1 1 calc R . .
C13 C 0.1701(12) 0.0187(8) 0.3266(5) 0.062(3) Uani 1 1 d . . .
H13A H 0.2476 0.0137 0.3196 0.074 Uiso 1 1 calc R . .
C14 C 0.1633(11) 0.2147(8) 0.1868(5) 0.060(3) Uani 1 1 d . . .
C15 C 0.0988(14) 0.1646(10) 0.1656(6) 0.084(5) Uani 1 1 d . . .
H15A H 0.0486 0.1329 0.1919 0.101 Uiso 1 1 calc R . .
C16 C 0.1077(19) 0.1611(11) 0.1077(7) 0.112(7) Uani 1 1 d . . .
H16A H 0.0615 0.1298 0.0941 0.135 Uiso 1 1 calc R . .
C17 C 0.1870(19) 0.2048(14) 0.0681(7) 0.116(7) Uani 1 1 d . . .
H17A H 0.1968 0.1986 0.0289 0.140 Uiso 1 1 calc R . .
C18 C 0.2510(15) 0.2575(12) 0.0870(6) 0.101(6) Uani 1 1 d . . .
H18A H 0.3006 0.2898 0.0605 0.121 Uiso 1 1 calc R . .
C19 C 0.2387(12) 0.2603(10) 0.1462(5) 0.074(4) Uani 1 1 d . . .
H19A H 0.2825 0.2939 0.1596 0.089 Uiso 1 1 calc R . .
C20 C 0.4348(9) 0.2459(8) 0.3656(5) 0.050(3) Uani 1 1 d . . .
C21 C 0.5256(10) 0.2366(9) 0.3237(6) 0.066(3) Uani 1 1 d . . .
H21A H 0.5146 0.2272 0.2870 0.079 Uiso 1 1 calc R . .
C22 C 0.6347(10) 0.2413(10) 0.3362(7) 0.075(4) Uani 1 1 d . . .
H22A H 0.6958 0.2320 0.3088 0.090 Uiso 1 1 calc R . .
C23 C 0.6478(10) 0.2599(10) 0.3899(8) 0.077(4) Uani 1 1 d . . .
H23A H 0.7183 0.2657 0.3978 0.093 Uiso 1 1 calc R . .
C24 C 0.5591(12) 0.2700(9) 0.4324(6) 0.072(4) Uani 1 1 d . . .
H24A H 0.5705 0.2807 0.4688 0.086 Uiso 1 1 calc R . .
C25 C 0.4496(9) 0.2640(8) 0.4197(5) 0.056(3) Uani 1 1 d . . .
H25A H 0.3889 0.2722 0.4474 0.067 Uiso 1 1 calc R . .
C26 C 0.2611(8) 0.1428(7) 0.4151(4) 0.041(2) Uani 1 1 d . . .
C27 C 0.1508(9) 0.1464(8) 0.4409(4) 0.044(3) Uani 1 1 d . . .
H27A H 0.0939 0.2032 0.4297 0.052 Uiso 1 1 calc R . .
C28 C 0.1275(10) 0.0643(8) 0.4831(5) 0.055(3) Uani 1 1 d . . .
H28A H 0.0539 0.0652 0.4991 0.066 Uiso 1 1 calc R . .
C29 C 0.2140(11) -0.0195(8) 0.5019(5) 0.061(3) Uani 1 1 d . . .
H29A H 0.1981 -0.0731 0.5313 0.073 Uiso 1 1 calc R . .
C30 C 0.3221(11) -0.0236(9) 0.4773(6) 0.078(4) Uani 1 1 d . . .
H30A H 0.3790 -0.0802 0.4895 0.093 Uiso 1 1 calc R . .
C31 C 0.3463(10) 0.0574(8) 0.4342(5) 0.059(3) Uani 1 1 d . . .
H31A H 0.4198 0.0549 0.4177 0.070 Uiso 1 1 calc R . .
C32 C 0.1371(8) 0.6341(7) 0.3802(4) 0.038(2) Uani 1 1 d . . .
C33 C 0.0716(9) 0.6476(8) 0.4320(4) 0.045(3) Uani 1 1 d . . .
H33A H -0.0014 0.6374 0.4370 0.054 Uiso 1 1 calc R . .
C34 C 0.1127(10) 0.6760(9) 0.4762(5) 0.060(3) Uani 1 1 d . . .
H34A H 0.0668 0.6866 0.5098 0.072 Uiso 1 1 calc R . .
C35 C 0.2217(11) 0.6883(9) 0.4699(5) 0.062(3) Uani 1 1 d . . .
H35A H 0.2502 0.7062 0.4997 0.074 Uiso 1 1 calc R . .
C36 C 0.2894(10) 0.6743(8) 0.4195(5) 0.058(3) Uani 1 1 d . . .
H36A H 0.3626 0.6841 0.4150 0.070 Uiso 1 1 calc R . .
C37 C 0.2469(9) 0.6448(8) 0.3745(4) 0.045(3) Uani 1 1 d . . .
H37A H 0.2932 0.6328 0.3413 0.054 Uiso 1 1 calc R . .
C38 C 0.0995(8) 0.6927(7) 0.2555(4) 0.037(2) Uani 1 1 d . . .
C39 C 0.1365(9) 0.6769(8) 0.2005(4) 0.048(3) Uani 1 1 d . . .
H39A H 0.1591 0.6123 0.1959 0.058 Uiso 1 1 calc R . .
C40 C 0.1410(13) 0.7566(10) 0.1508(6) 0.078(4) Uani 1 1 d . . .
H40A H 0.1665 0.7448 0.1135 0.093 Uiso 1 1 calc R . .
C41 C 0.1071(13) 0.8537(10) 0.1574(6) 0.083(4) Uani 1 1 d . . .
H41A H 0.1103 0.9071 0.1248 0.100 Uiso 1 1 calc R . .
C42 C 0.0692(14) 0.8688(9) 0.2125(7) 0.086(5) Uani 1 1 d . . .
H42A H 0.0449 0.9335 0.2167 0.103 Uiso 1 1 calc R . .
C43 C 0.0655(11) 0.7910(8) 0.2626(5) 0.063(3) Uani 1 1 d . . .
H43A H 0.0413 0.8031 0.2999 0.076 Uiso 1 1 calc R . .
C44 C -0.1481(8) 0.6395(8) 0.2194(5) 0.044(3) Uani 1 1 d . . .
C45 C -0.1471(9) 0.6141(9) 0.1651(5) 0.054(3) Uani 1 1 d . . .
H45A H -0.1273 0.5477 0.1641 0.065 Uiso 1 1 calc R . .
C46 C -0.1754(11) 0.6867(9) 0.1130(5) 0.070(4) Uani 1 1 d . . .
H46A H -0.1746 0.6684 0.0775 0.084 Uiso 1 1 calc R . .
C47 C -0.2042(12) 0.7839(8) 0.1135(5) 0.074(4) Uani 1 1 d . . .
H47A H -0.2260 0.8321 0.0787 0.089 Uiso 1 1 calc R . .
C48 C -0.2010(13) 0.8113(10) 0.1663(6) 0.088(5) Uani 1 1 d . . .
H48A H -0.2179 0.8782 0.1664 0.105 Uiso 1 1 calc R . .
C49 C -0.1727(10) 0.7397(8) 0.2190(5) 0.059(3) Uani 1 1 d . . .
H49A H -0.1702 0.7587 0.2540 0.071 Uiso 1 1 calc R . .
C50 C -0.2555(9) 0.5310(8) 0.3218(5) 0.050(3) Uani 1 1 d . . .
C51 C -0.3367(10) 0.5234(9) 0.2871(6) 0.069(4) Uani 1 1 d . . .
H51A H -0.3194 0.5262 0.2468 0.083 Uiso 1 1 calc R . .
C52 C -0.4425(12) 0.5118(10) 0.3117(9) 0.088(5) Uani 1 1 d . . .
H52A H -0.4944 0.5063 0.2873 0.105 Uiso 1 1 calc R . .
C53 C -0.4735(12) 0.5082(10) 0.3706(8) 0.079(4) Uani 1 1 d . . .
H53A H -0.5452 0.5007 0.3863 0.095 Uiso 1 1 calc R . .
C54 C -0.3929(12) 0.5163(11) 0.4066(7) 0.083(4) Uani 1 1 d . . .
H54A H -0.4112 0.5149 0.4467 0.100 Uiso 1 1 calc R . .
C55 C -0.2856(10) 0.5264(9) 0.3817(6) 0.065(3) Uani 1 1 d . . .
H55A H -0.2327 0.5301 0.4061 0.078 Uiso 1 1 calc R . .
O1 O -0.2162(10) 0.8151(8) 0.3596(5) 0.114(4) Uani 1 1 d D . .
C56 C -0.2795(15) 0.9003(13) 0.3249(7) 0.121(6) Uani 1 1 d D . .
H56A H -0.3143 0.8846 0.2944 0.146 Uiso 1 1 calc R . .
H56B H -0.2318 0.9456 0.3054 0.146 Uiso 1 1 calc R . .
C57 C -0.3680(15) 0.9465(12) 0.3650(8) 0.130(7) Uani 1 1 d D . .
H57A H -0.3450 0.9982 0.3769 0.156 Uiso 1 1 calc R . .
H57B H -0.4392 0.9744 0.3458 0.156 Uiso 1 1 calc R . .
C58 C -0.3775(14) 0.8633(14) 0.4165(7) 0.123(7) Uani 1 1 d D . .
H58A H -0.3949 0.8856 0.4531 0.147 Uiso 1 1 calc R . .
H58B H -0.4362 0.8320 0.4115 0.147 Uiso 1 1 calc R . .
C59 C -0.2683(16) 0.7958(13) 0.4177(7) 0.131(8) Uani 1 1 d D . .
H59A H -0.2224 0.8054 0.4459 0.157 Uiso 1 1 calc R . .
H59B H -0.2766 0.7278 0.4297 0.157 Uiso 1 1 calc R . .
O2 O 0.4360(14) -0.0637(13) 0.2596(8) 0.171(6) Uiso 1 1 d D . .
C60 C 0.399(2) -0.0334(16) 0.2021(10) 0.184(10) Uiso 1 1 d D . .
H60A H 0.4353 0.0180 0.1782 0.221 Uiso 1 1 calc R . .
H60B H 0.3177 -0.0068 0.2029 0.221 Uiso 1 1 calc R . .
C61 C 0.428(3) -0.120(2) 0.1762(11) 0.244(14) Uiso 1 1 d D . .
H61A H 0.3719 -0.1156 0.1487 0.293 Uiso 1 1 calc R . .
H61B H 0.5017 -0.1256 0.1555 0.293 Uiso 1 1 calc R . .
C62 C 0.427(3) -0.2015(17) 0.2279(13) 0.227(13) Uiso 1 1 d D . .
H62A H 0.3558 -0.2223 0.2322 0.272 Uiso 1 1 calc R . .
H62B H 0.4883 -0.2574 0.2242 0.272 Uiso 1 1 calc R . .
C63 C 0.439(2) -0.1668(17) 0.2781(10) 0.194(11) Uiso 1 1 d D . .
H63A H 0.5102 -0.2026 0.2958 0.233 Uiso 1 1 calc R . .
H63B H 0.3782 -0.1783 0.3080 0.233 Uiso 1 1 calc R . .
O3 O -0.582(3) 0.615(4) 0.080(2) 0.67(4) Uiso 1 1 d D . .
C69 C -0.488(5) 0.646(3) 0.0496(19) 0.44(3) Uiso 1 1 d D . .
H69A H -0.4875 0.7116 0.0532 0.530 Uiso 1 1 calc R . .
H69B H -0.4859 0.6468 0.0077 0.530 Uiso 1 1 calc R . .
C70 C -0.391(3) 0.571(4) 0.080(2) 0.45(3) Uiso 1 1 d D . .
H70A H -0.3502 0.5287 0.0537 0.542 Uiso 1 1 calc R . .
H70B H -0.3391 0.6012 0.0922 0.542 Uiso 1 1 calc R . .
C71 C -0.449(4) 0.515(3) 0.1306(16) 0.34(2) Uiso 1 1 d D . .
H71A H -0.4021 0.4499 0.1478 0.409 Uiso 1 1 calc R . .
H71B H -0.4752 0.5507 0.1613 0.409 Uiso 1 1 calc R . .
C72 C -0.542(4) 0.508(3) 0.099(2) 0.36(3) Uiso 1 1 d D . .
H72A H -0.5162 0.4776 0.0655 0.438 Uiso 1 1 calc R . .
H72B H -0.5964 0.4755 0.1249 0.438 Uiso 1 1 calc R . .
O4 O -0.280(4) 0.220(4) 0.149(3) 0.69(5) Uiso 1 1 d D . .
C73 C -0.393(5) 0.245(3) 0.138(2) 0.50(4) Uiso 1 1 d D . .
H73A H -0.4041 0.2533 0.0965 0.602 Uiso 1 1 calc R . .
H73B H -0.4311 0.3061 0.1498 0.602 Uiso 1 1 calc R . .
C74 C -0.436(2) 0.161(4) 0.1757(19) 0.300(19) Uiso 1 1 d D . .
H74A H -0.4652 0.1280 0.1516 0.360 Uiso 1 1 calc R . .
H74B H -0.4952 0.1819 0.2043 0.360 Uiso 1 1 calc R . .
C75 C -0.335(4) 0.096(3) 0.2059(19) 0.44(3) Uiso 1 1 d D . .
H75A H -0.3257 0.1136 0.2422 0.523 Uiso 1 1 calc R . .
H75B H -0.3391 0.0268 0.2155 0.523 Uiso 1 1 calc R . .
C76 C -0.246(3) 0.115(4) 0.162(2) 0.36(2) Uiso 1 1 d D . .
H76A H -0.1719 0.0891 0.1781 0.438 Uiso 1 1 calc R . .
H76B H -0.2486 0.0895 0.1274 0.438 Uiso 1 1 calc R . .
O5 O 0.135(4) 0.006(4) 0.001(2) 0.29(2) Uiso 0.50 1 d PD A -1
C77 C 0.020(5) 0.048(3) 0.003(3) 0.17(2) Uiso 0.50 1 d PD A -1
H77A H -0.0035 0.0918 -0.0353 0.202 Uiso 0.50 1 calc PR A -1
H77B H -0.0007 0.0856 0.0334 0.202 Uiso 0.50 1 calc PR A -1
C78 C -0.033(6) -0.037(6) 0.018(6) 0.44(11) Uiso 0.50 1 d PD A -1
H78A H -0.0543 -0.0551 0.0603 0.530 Uiso 0.50 1 calc PR A -1
H78B H -0.0996 -0.0237 -0.0045 0.530 Uiso 0.50 1 calc PR A -1
C79 C 0.056(7) -0.116(4) 0.001(4) 0.37(6) Uiso 0.50 1 d PD A -1
H79A H 0.0837 -0.1666 0.0363 0.449 Uiso 0.50 1 calc PR A -1
H79B H 0.0271 -0.1467 -0.0246 0.449 Uiso 0.50 1 calc PR A -1
C80 C 0.144(5) -0.070(5) -0.030(3) 0.32(4) Uiso 0.50 1 d PD A -1
H80A H 0.1304 -0.0417 -0.0719 0.390 Uiso 0.50 1 calc PR A -1
H80B H 0.2176 -0.1154 -0.0258 0.390 Uiso 0.50 1 calc PR A -1
O6 O -0.378(5) 1.099(4) -0.002(3) 0.42(4) Uiso 0.50 1 d PD B -1
C82 C -0.353(3) 1.000(4) -0.0022(19) 0.161(17) Uiso 0.50 1 d PD B -1
H82A H -0.2886 0.9644 0.0217 0.193 Uiso 0.50 1 calc PR B -1
H82B H -0.3344 0.9927 -0.0427 0.193 Uiso 0.50 1 calc PR B -1
C83 C -0.454(5) 0.963(4) 0.023(3) 0.20(3) Uiso 0.50 1 d PD B -1
H83A H -0.4667 0.9173 0.0016 0.246 Uiso 0.50 1 calc PR B -1
H83B H -0.4466 0.9290 0.0649 0.246 Uiso 0.50 1 calc PR B -1
C84 C -0.544(3) 1.052(5) 0.015(3) 0.20(2) Uiso 0.50 1 d PD B -1
H84A H -0.6025 1.0471 -0.0082 0.238 Uiso 0.50 1 calc PR B -1
H84B H -0.5784 1.0618 0.0535 0.238 Uiso 0.50 1 calc PR B -1
C85 C -0.494(5) 1.132(3) -0.015(3) 0.27(3) Uiso 0.50 1 d PD B -1
H85A H -0.5295 1.1913 -0.0014 0.321 Uiso 0.50 1 calc PR B -1
H85B H -0.5021 1.1471 -0.0581 0.321 Uiso 0.50 1 calc PR B -1

loop_
_atom_site_aniso_label
_atom_site_aniso_U_11
_atom_site_aniso_U_22
_atom_site_aniso_U_33
_atom_site_aniso_U_23
_atom_site_aniso_U_13
_atom_site_aniso_U_12
Re1 0.0310(2) 0.0311(2) 0.0359(2) -0.01075(16) -0.00996(16) -0.00520(17)
Re2 0.0296(2) 0.0304(2) 0.0345(2) -0.00672(16) -0.01087(16) -0.00629(17)
Cl1 0.0456(16) 0.0472(15) 0.0558(16) -0.0168(12) -0.0122(12) -0.0177(13)
Cl2 0.0342(14) 0.0512(15) 0.0438(14) -0.0156(11) -0.0031(11) -0.0146(12)
Cl4 0.0370(15) 0.0474(15) 0.0499(15) -0.0035(12) -0.0064(11) -0.0127(12)
Cl3 0.0557(17) 0.0409(14) 0.0358(13) -0.0082(11) -0.0107(11) -0.0139(12)
P4 0.0341(15) 0.0359(15) 0.0497(16) -0.0151(12) -0.0171(12) -0.0024(12)
P3 0.0404(16) 0.0306(14) 0.0392(14) -0.0130(11) -0.0146(11) -0.0047(12)
P2 0.0301(15) 0.0372(15) 0.0483(16) -0.0041(12) -0.0094(12) -0.0043(12)
P1 0.0482(17) 0.0357(15) 0.0399(15) -0.0108(12) -0.0065(12) -0.0043(13)
N1 0.049(5) 0.036(5) 0.035(5) -0.010(4) -0.021(4) -0.006(4)
N2 0.057(6) 0.056(6) 0.049(6) -0.018(5) -0.012(4) -0.020(5)
C1 0.039(6) 0.043(6) 0.052(7) -0.004(5) 0.009(5) -0.010(5)
C2 0.041(6) 0.046(6) 0.031(5) -0.011(4) -0.008(4) -0.008(5)
C3 0.052(7) 0.041(6) 0.047(7) -0.014(5) -0.019(5) -0.015(5)
C4 0.074(9) 0.056(7) 0.032(5) -0.018(5) -0.017(5) -0.001(6)
C5 0.089(10) 0.053(7) 0.037(6) -0.007(5) -0.012(6) -0.029(7)
C6 0.062(8) 0.061(7) 0.036(6) -0.011(5) -0.004(5) -0.020(6)
C7 0.138(14) 0.124(13) 0.048(8) 0.008(8) -0.020(8) -0.089(12)
C8 0.072(8) 0.033(6) 0.041(6) -0.012(5) -0.008(5) -0.011(6)
C9 0.058(8) 0.047(7) 0.066(8) -0.017(6) 0.002(6) -0.018(6)
C10 0.093(11) 0.057(9) 0.076(9) -0.023(7) 0.010(8) -0.038(8)
C11 0.130(15) 0.051(9) 0.072(9) -0.017(7) 0.015(9) -0.046(10)
C12 0.129(14) 0.029(7) 0.084(10) -0.015(6) -0.018(9) -0.018(8)
C13 0.088(10) 0.041(7) 0.059(7) -0.014(6) -0.016(7) -0.012(7)
C14 0.086(10) 0.030(6) 0.053(7) -0.013(5) -0.012(7) 0.015(6)
C15 0.134(14) 0.070(9) 0.054(8) -0.032(7) -0.018(8) -0.009(9)
C16 0.21(2) 0.068(11) 0.075(11) -0.027(9) -0.039(12) -0.037(12)
C17 0.19(2) 0.098(14) 0.050(9) -0.031(9) -0.023(11) 0.002(14)
C18 0.121(15) 0.089(12) 0.064(10) -0.018(9) 0.022(9) 0.014(11)
C19 0.082(10) 0.081(10) 0.048(7) -0.013(7) 0.011(7) -0.009(8)
C20 0.040(7) 0.036(6) 0.068(8) 0.006(5) -0.014(6) -0.012(5)
C21 0.046(8) 0.066(9) 0.075(9) -0.009(7) -0.003(6) -0.003(6)
C22 0.028(7) 0.079(10) 0.104(11) -0.009(8) 0.008(7) -0.007(7)
C23 0.028(7) 0.067(9) 0.123(13) 0.004(9) -0.020(8) -0.005(6)
C24 0.066(9) 0.065(9) 0.086(10) 0.004(7) -0.035(8) -0.029(7)
C25 0.035(7) 0.055(7) 0.071(8) -0.002(6) -0.006(6) -0.015(6)
C26 0.035(6) 0.040(6) 0.046(6) -0.012(5) -0.005(5) -0.004(5)
C27 0.045(7) 0.047(6) 0.043(6) -0.016(5) -0.006(5) -0.009(5)
C28 0.064(8) 0.051(7) 0.053(7) -0.014(6) -0.002(6) -0.020(6)
C29 0.077(9) 0.034(6) 0.061(7) 0.002(5) -0.002(7) -0.008(6)
C30 0.067(10) 0.044(7) 0.083(9) 0.018(7) 0.004(8) 0.019(7)
C31 0.044(7) 0.046(7) 0.069(8) 0.003(6) -0.007(6) 0.005(6)
C32 0.038(6) 0.035(6) 0.043(6) -0.013(4) -0.012(5) -0.006(5)
C33 0.043(6) 0.055(7) 0.043(6) -0.022(5) -0.001(5) -0.013(5)
C34 0.057(8) 0.076(9) 0.055(7) -0.026(6) -0.010(6) -0.019(7)
C35 0.080(10) 0.063(8) 0.053(7) -0.031(6) -0.018(7) -0.010(7)
C36 0.044(7) 0.061(8) 0.080(9) -0.026(6) -0.026(6) -0.011(6)
C37 0.037(6) 0.056(7) 0.042(6) -0.017(5) -0.001(5) -0.006(5)
C38 0.044(6) 0.026(5) 0.042(6) -0.002(4) -0.019(5) -0.011(5)
C39 0.059(7) 0.037(6) 0.045(6) -0.001(5) -0.012(5) -0.009(5)
C40 0.114(12) 0.061(9) 0.051(8) -0.004(6) -0.017(7) -0.012(8)
C41 0.124(14) 0.062(9) 0.059(9) 0.011(7) -0.015(8) -0.035(9)
C42 0.128(14) 0.039(8) 0.092(11) -0.006(7) -0.027(10) -0.025(8)
C43 0.095(10) 0.044(7) 0.050(7) -0.008(6) -0.018(6) -0.013(7)
C44 0.033(6) 0.041(6) 0.059(7) -0.017(5) -0.017(5) 0.002(5)
C45 0.057(7) 0.055(7) 0.054(7) -0.016(6) -0.029(6) -0.003(6)
C46 0.091(10) 0.055(8) 0.061(8) -0.015(6) -0.043(7) 0.009(7)
C47 0.107(11) 0.037(7) 0.058(8) -0.004(6) -0.035(7) 0.025(7)
C48 0.117(13) 0.052(8) 0.098(11) -0.017(8) -0.067(9) 0.002(8)
C49 0.071(9) 0.053(7) 0.051(7) -0.017(6) -0.024(6) 0.001(6)
C50 0.039(7) 0.039(6) 0.073(8) -0.018(5) -0.011(6) -0.001(5)
C51 0.049(8) 0.075(9) 0.090(9) -0.016(7) -0.030(7) -0.018(7)
C52 0.049(9) 0.060(9) 0.159(16) -0.028(10) -0.047(10) -0.004(7)
C53 0.047(9) 0.070(10) 0.117(13) -0.031(9) 0.014(9) -0.007(7)
C54 0.056(9) 0.083(11) 0.102(11) -0.033(9) 0.021(8) -0.002(8)
C55 0.042(7) 0.076(9) 0.085(9) -0.033(7) 0.009(6) -0.018(7)
O1 0.125(10) 0.084(8) 0.103(9) -0.028(6) -0.007(7) 0.036(7)
C56 0.113(15) 0.107(15) 0.134(16) -0.045(13) -0.015(12) 0.014(12)
C57 0.128(17) 0.107(15) 0.118(15) -0.032(12) 0.019(12) 0.034(12)
C58 0.100(14) 0.144(18) 0.087(12) -0.008(12) -0.001(10) 0.017(13)
C59 0.148(19) 0.124(16) 0.078(12) -0.020(11) -0.006(12) 0.042(14)

loop_
_atom_type_symbol
_atom_type_description
_atom_type_scat_dispersion_real
_atom_type_scat_dispersion_imag
_atom_type_scat_source
C C 0.0033 0.0016 'International Tables Vol C Tables 4.2.6.8 and 6.1.1.4'
H H 0.0000 0.0000 'International Tables Vol C Tables 4.2.6.8 and 6.1.1.4'
N N 0.0061 0.0033 'International Tables Vol C Tables 4.2.6.8 and 6.1.1.4'
O O 0.0106 0.0060 'International Tables Vol C Tables 4.2.6.8 and 6.1.1.4'
P P 0.1023 0.0942 'International Tables Vol C Tables 4.2.6.8 and 6.1.1.4'
Cl Cl 0.1484 0.1585 'International Tables Vol C Tables 4.2.6.8 and 6.1.1.4'
Re Re -1.0185 7.2310 'International Tables Vol C Tables 4.2.6.8 and 6.1.1.4'

loop_
_geom_angle_atom_site_label_1
_geom_angle_atom_site_label_2
_geom_angle_atom_site_label_3
_geom_angle
_geom_angle_site_symmetry_1
_geom_angle_site_symmetry_3
_geom_angle_publ_flag
N1 Re1 Re2 96.1(2) . . ?
N1 Re1 Cl2 165.6(2) . . ?
Re2 Re1 Cl2 97.86(6) . . ?
N1 Re1 P1 87.0(2) . . ?
Re2 Re1 P1 94.54(7) . . ?
Cl2 Re1 P1 95.50(9) . . ?
N1 Re1 P4 92.7(2) . . ?
Re2 Re1 P4 97.14(6) . . ?
Cl2 Re1 P4 82.07(9) . . ?
P1 Re1 P4 168.30(9) . . ?
N1 Re1 Cl1 82.0(2) . . ?
Re2 Re1 Cl1 176.97(6) . . ?
Cl2 Re1 Cl1 84.20(8) . . ?
P1 Re1 Cl1 83.03(9) . . ?
P4 Re1 Cl1 85.33(8) . . ?
Re1 Re2 Cl4 106.74(6) . . ?
Re1 Re2 Cl3 112.82(6) . . ?
Cl4 Re2 Cl3 140.42(9) . . ?
Re1 Re2 P2 99.38(6) . . ?
Cl4 Re2 P2 84.87(9) . . ?
Cl3 Re2 P2 87.36(9) . . ?
Re1 Re2 P3 96.95(6) . . ?
Cl4 Re2 P3 92.52(9) . . ?
Cl3 Re2 P3 84.32(8) . . ?
P2 Re2 P3 163.53(9) . . ?
C2 P4 C44 106.8(5) . . ?
C2 P4 C50 102.4(5) . . ?
C44 P4 C50 101.8(5) . . ?
C2 P4 Re1 107.4(3) . . ?
C44 P4 Re1 118.3(3) . . ?
C50 P4 Re1 118.6(3) . . ?
C32 P3 C2 105.9(4) . . ?
C32 P3 C38 101.6(4) . . ?
C2 P3 C38 105.5(4) . . ?
C32 P3 Re2 112.6(3) . . ?
C2 P3 Re2 104.2(3) . . ?
C38 P3 Re2 125.5(3) . . ?
C20 P2 C26 102.0(5) . . ?
C20 P2 C1 108.3(5) . . ?
C26 P2 C1 105.0(5) . . ?
C20 P2 Re2 111.3(3) . . ?
C26 P2 Re2 125.5(3) . . ?
C1 P2 Re2 103.8(3) . . ?
C14 P1 C1 101.9(5) . . ?
C14 P1 C8 104.0(5) . . ?
C1 P1 C8 106.8(5) . . ?
C14 P1 Re1 114.7(3) . . ?
C1 P1 Re1 111.0(4) . . ?
C8 P1 Re1 117.0(4) . . ?
C3 N1 Re1 166.4(8) . . ?
C3 N2 C4 122.6(9) . . ?
P1 C1 P2 107.1(5) . . ?
P4 C2 P3 108.5(5) . . ?
N1 C3 N2 174.3(11) . . ?
N2 C4 C6 118.7(11) . 2_565 ?
N2 C4 C5 121.4(10) . . ?
C6 C4 C5 119.8(9) 2_565 . ?
C6 C5 C4 121.5(10) . . ?
C5 C6 C4 118.6(11) . 2_565 ?
C5 C6 C7 122.2(10) . . ?
C4 C6 C7 119.2(10) 2_565 . ?
C9 C8 C13 118.5(11) . . ?
C9 C8 P1 120.4(9) . . ?
C13 C8 P1 121.0(10) . . ?
C8 C9 C10 121.2(12) . . ?
C11 C10 C9 119.2(14) . . ?
C10 C11 C12 121.8(13) . . ?
C11 C12 C13 119.0(13) . . ?
C12 C13 C8 120.2(13) . . ?
C19 C14 C15 117.6(12) . . ?
C19 C14 P1 121.5(10) . . ?
C15 C14 P1 120.9(10) . . ?
C16 C15 C14 121.6(16) . . ?
C15 C16 C17 119.7(17) . . ?
C18 C17 C16 120.5(14) . . ?
C19 C18 C17 118.0(16) . . ?
C18 C19 C14 122.5(15) . . ?
C25 C20 C21 119.7(11) . . ?
C25 C20 P2 115.6(9) . . ?
C21 C20 P2 124.6(10) . . ?
C20 C21 C22 121.1(13) . . ?
C23 C22 C21 118.4(12) . . ?
C22 C23 C24 121.9(12) . . ?
C23 C24 C25 119.2(13) . . ?
C20 C25 C24 119.6(11) . . ?
C31 C26 C27 119.1(10) . . ?
C31 C26 P2 120.6(8) . . ?
C27 C26 P2 120.0(8) . . ?
C28 C27 C26 119.5(10) . . ?
C27 C28 C29 120.3(11) . . ?
C30 C29 C28 120.7(11) . . ?
C29 C30 C31 119.6(11) . . ?
C30 C31 C26 120.7(11) . . ?
C37 C32 C33 118.7(9) . . ?
C37 C32 P3 117.6(8) . . ?
C33 C32 P3 123.4(8) . . ?
C34 C33 C32 121.6(10) . . ?
C35 C34 C33 119.4(11) . . ?
C34 C35 C36 120.4(10) . . ?
C35 C36 C37 119.9(11) . . ?
C32 C37 C36 119.8(10) . . ?
C39 C38 C43 119.5(9) . . ?
C39 C38 P3 122.6(7) . . ?
C43 C38 P3 117.9(8) . . ?
C38 C39 C40 120.9(11) . . ?
C41 C40 C39 119.8(12) . . ?
C42 C41 C40 118.8(12) . . ?
C41 C42 C43 122.3(13) . . ?
C42 C43 C38 118.5(11) . . ?
C49 C44 C45 118.2(10) . . ?
C49 C44 P4 121.7(8) . . ?
C45 C44 P4 120.2(8) . . ?
C46 C45 C44 120.9(11) . . ?
C47 C46 C45 120.6(11) . . ?
C46 C47 C48 119.6(11) . . ?
C49 C48 C47 120.6(12) . . ?
C44 C49 C48 120.0(11) . . ?
C55 C50 C51 117.0(11) . . ?
C55 C50 P4 122.9(9) . . ?
C51 C50 P4 120.0(10) . . ?
C52 C51 C50 121.1(13) . . ?
C53 C52 C51 122.3(13) . . ?
C52 C53 C54 117.7(13) . . ?
C55 C54 C53 119.7(14) . . ?
C50 C55 C54 122.1(13) . . ?
C56 O1 C59 109.4(11) . . ?
O1 C56 C57 107.4(13) . . ?
C58 C57 C56 103.4(13) . . ?
C59 C58 C57 104.7(13) . . ?
O1 C59 C58 107.8(12) . . ?
C60 O2 C63 105.3(15) . . ?
O2 C60 C61 108.1(17) . . ?
C62 C61 C60 102.9(17) . . ?
C63 C62 C61 106.5(17) . . ?
C62 C63 O2 109.4(16) . . ?
C69 O3 C72 103(2) . . ?
O3 C69 C70 103(2) . . ?
C71 C70 C69 102(2) . . ?
C72 C71 C70 97(2) . . ?
O3 C72 C71 93(2) . . ?
C73 O4 C76 107(2) . . ?
O4 C73 C74 104(2) . . ?
C73 C74 C75 103.1(19) . . ?
C76 C75 C74 102(2) . . ?
O4 C76 C75 96(2) . . ?
C77 O5 C80 103(2) . . ?
O5 C77 C78 104(2) . . ?
C79 C78 C77 103.4(19) . . ?
C80 C79 C78 106(2) . . ?
C79 C80 O5 101(2) . . ?
C82 O6 C85 104(2) . . ?
O6 C82 C83 107(2) . . ?
C84 C83 C82 103.3(19) . . ?
C85 C84 C83 107(2) . . ?
C84 C85 O6 105(2) . . ?

loop_
_geom_bond_atom_site_label_1
_geom_bond_atom_site_label_2
_geom_bond_distance
_geom_bond_site_symmetry_2
_geom_bond_publ_flag
Re1 N1 2.033(8) . ?
Re1 Re2 2.2986(5) . ?
Re1 Cl2 2.415(2) . ?
Re1 P1 2.509(3) . ?
Re1 P4 2.517(3) . ?
Re1 Cl1 2.624(2) . ?
Re2 Cl4 2.376(3) . ?
Re2 Cl3 2.385(2) . ?
Re2 P2 2.448(3) . ?
Re2 P3 2.457(2) . ?
P4 C2 1.834(9) . ?
P4 C44 1.837(10) . ?
P4 C50 1.841(12) . ?
P3 C32 1.837(9) . ?
P3 C2 1.841(10) . ?
P3 C38 1.847(9) . ?
P2 C20 1.827(11) . ?
P2 C26 1.842(10) . ?
P2 C1 1.868(11) . ?
P1 C14 1.838(11) . ?
P1 C1 1.842(11) . ?
P1 C8 1.870(11) . ?
N1 C3 1.121(12) . ?
N2 C3 1.309(13) . ?
N2 C4 1.401(13) . ?
C4 C6 1.407(15) 2_565 ?
C4 C5 1.439(15) . ?
C5 C6 1.374(14) . ?
C6 C4 1.407(15) 2_565 ?
C6 C7 1.528(16) . ?
C8 C9 1.359(15) . ?
C8 C13 1.406(15) . ?
C9 C10 1.407(15) . ?
C10 C11 1.344(19) . ?
C11 C12 1.37(2) . ?
C12 C13 1.395(16) . ?
C14 C19 1.394(17) . ?
C14 C15 1.395(18) . ?
C15 C16 1.352(18) . ?
C16 C17 1.40(2) . ?
C17 C18 1.39(2) . ?
C18 C19 1.377(17) . ?
C20 C25 1.393(16) . ?
C20 C21 1.391(15) . ?
C21 C22 1.419(17) . ?
C22 C23 1.380(18) . ?
C23 C24 1.386(18) . ?
C24 C25 1.432(15) . ?
C26 C31 1.402(14) . ?
C26 C27 1.404(13) . ?
C27 C28 1.388(14) . ?
C28 C29 1.396(15) . ?
C29 C30 1.370(16) . ?
C30 C31 1.390(15) . ?
C32 C37 1.377(14) . ?
C32 C33 1.397(13) . ?
C33 C34 1.386(14) . ?
C34 C35 1.375(16) . ?
C35 C36 1.384(16) . ?
C36 C37 1.420(14) . ?
C38 C39 1.364(13) . ?
C38 C43 1.416(14) . ?
C39 C40 1.403(15) . ?
C40 C41 1.396(18) . ?
C41 C42 1.364(18) . ?
C42 C43 1.390(16) . ?
C44 C49 1.392(14) . ?
C44 C45 1.402(14) . ?
C45 C46 1.387(15) . ?
C46 C47 1.355(15) . ?
C47 C48 1.395(16) . ?
C48 C49 1.391(16) . ?
C50 C55 1.389(16) . ?
C50 C51 1.391(15) . ?
C51 C52 1.383(18) . ?
C52 C53 1.368(19) . ?
C53 C54 1.411(19) . ?
C54 C55 1.395(17) . ?
O1 C56 1.378(15) . ?
O1 C59 1.412(15) . ?
C56 C57 1.486(17) . ?
C57 C58 1.468(18) . ?
C58 C59 1.439(16) . ?
O2 C60 1.385(17) . ?
O2 C63 1.422(18) . ?
C60 C61 1.47(2) . ?
C61 C62 1.44(2) . ?
C62 C63 1.422(19) . ?
O3 C69 1.39(2) . ?
O3 C72 1.45(2) . ?
C69 C70 1.49(2) . ?
C70 C71 1.46(2) . ?
C71 C72 1.46(2) . ?
O4 C73 1.38(2) . ?
O4 C76 1.42(2) . ?
C73 C74 1.46(2) . ?
C74 C75 1.47(2) . ?
C75 C76 1.43(2) . ?
O5 C77 1.39(2) . ?
O5 C80 1.43(2) . ?
C77 C78 1.47(2) . ?
C78 C79 1.46(2) . ?
C79 C80 1.43(2) . ?
O6 C82 1.37(2) . ?
O6 C85 1.42(2) . ?
C82 C83 1.47(2) . ?
C83 C84 1.46(2) . ?
C84 C85 1.42(2) . ?

loop_
_geom_torsion_atom_site_label_1
_geom_torsion_atom_site_label_2
_geom_torsion_atom_site_label_3
_geom_torsion_atom_site_label_4
_geom_torsion
_geom_torsion_site_symmetry_1
_geom_torsion_site_symmetry_2
_geom_torsion_site_symmetry_3
_geom_torsion_site_symmetry_4
_geom_torsion_publ_flag
P1 Re1 Re2 P2 -16.73(9) . . . . ?
P4 Re1 Re2 P3 -15.42(9) . . . . ?
Cl2 Re1 Re2 Cl3 -11.62(9) . . . . ?
N1 Re1 Re2 Cl4 -16.7(2) . . . . ?
C3 N2 C4 C5 -5.0(17) . . . . ?
